data_4073981
loop_
_publ_author_name
'Li, Tianshu'
'Bergner, Ines'
'Haque, F. Nipa'
'Zimmer-De Iuliis, Marco'
'Song, Datong'
'Morris, Robert H.'

_publ_section_title
;
 Hydrogenation of Benzonitrile to Benzylamine Catalyzed by Ruthenium
 Hydride Complexes with P&#x2212;NH&#x2212;NH&#x2212;P Tetradentate
 Ligands:&#x00A0; Evidence for a Hydridic&#x2212;Protonic Outer Sphere
 Mechanism
;
_journal_issue 24
_journal_name_full Organometallics
_journal_page_first 5940
_journal_paper_doi 10.1021/om700783e
_journal_volume 26
_journal_year 2007
_chemical_formula_sum 'C40 H43 B N2 P2 Ru'
_chemical_formula_weight 725.59
_chemical_name_systematic
; 
 ? 
;
_space_group_IT_number 2
_symmetry_cell_setting triclinic
_symmetry_space_group_name_Hall '-P 1'
_symmetry_space_group_name_H-M 'P -1'
_atom_sites_solution_hydrogens geom
_atom_sites_solution_primary direct
_atom_sites_solution_secondary difmap
_audit_creation_method SHELXL-97
_cell_angle_alpha 99.54(3)
_cell_angle_beta 98.42(3)
_cell_angle_gamma 104.56(3)
_cell_formula_units_Z 4
_cell_length_a 10.163(2)
_cell_length_b 15.129(3)
_cell_length_c 24.273(5)
_cell_measurement_temperature 150(2)
_cell_volume 3492.5(15)
_computing_structure_refinement 'SHELXL-97 (Sheldrick, 1997)'
_computing_structure_solution 'SHELXS-97 (Sheldrick, 1990)'
_diffrn_ambient_temperature 150(2)
_diffrn_measured_fraction_theta_full 0.983
_diffrn_measured_fraction_theta_max 0.983
_diffrn_radiation_monochromator graphite
_diffrn_radiation_source 'fine-focus sealed tube'
_diffrn_radiation_type MoK\a
_diffrn_radiation_wavelength 0.71073
_diffrn_reflns_av_R_equivalents 0.0985
_diffrn_reflns_av_sigmaI/netI 0.1746
_diffrn_reflns_limit_h_max 13
_diffrn_reflns_limit_h_min -13
_diffrn_reflns_limit_k_max 19
_diffrn_reflns_limit_k_min -19
_diffrn_reflns_limit_l_max 31
_diffrn_reflns_limit_l_min -31
_diffrn_reflns_number 36954
_diffrn_reflns_theta_full 27.48
_diffrn_reflns_theta_max 27.48
_diffrn_reflns_theta_min 2.60
_exptl_absorpt_coefficient_mu 0.572
_exptl_absorpt_correction_T_max 0.951
_exptl_absorpt_correction_T_min 0.767
_exptl_absorpt_correction_type multi-scan
_exptl_absorpt_process_details
;
multi-scan from symmetry-related measurements 
 Sortav (Blessing 1995)
;
_exptl_crystal_colour yellow
_exptl_crystal_density_diffrn 1.380
_exptl_crystal_density_method 'not measured'
_exptl_crystal_description block
_exptl_crystal_F_000 1504
_exptl_crystal_size_max 0.19
_exptl_crystal_size_mid 0.17
_exptl_crystal_size_min 0.10
_refine_diff_density_max 0.712
_refine_diff_density_min -0.596
_refine_diff_density_rms 0.111
_refine_ls_extinction_method none
_refine_ls_goodness_of_fit_ref 1.014
_refine_ls_hydrogen_treatment mixed
_refine_ls_matrix_type full
_refine_ls_number_parameters 869
_refine_ls_number_reflns 15771
_refine_ls_number_restraints 0
_refine_ls_restrained_S_all 1.014
_refine_ls_R_factor_all 0.1808
_refine_ls_R_factor_gt 0.0733
_refine_ls_shift/su_max 0.001
_refine_ls_shift/su_mean 0.000
_refine_ls_structure_factor_coef Fsqd
_refine_ls_weighting_details 'calc w=1/[\s^2^(Fo^2^)+(0.0188P)^2^+7.3295P] where P=(Fo^2^+2Fc^2^)/3'
_refine_ls_weighting_scheme calc
_refine_ls_wR_factor_gt 0.1051
_refine_ls_wR_factor_ref 0.1328
_reflns_number_gt 7941
_reflns_number_total 15771
_reflns_threshold_expression >2sigma(I)
_cod_data_source_file om700783e-file003.cif
_cod_data_source_block Complex7
_cod_depositor_comments
;
The following automatic conversions were performed:

'_symmetry_cell_setting' value 'Triclinic' changed to 'triclinic'
according to /home/saulius/struct/CIF-dictionaries/cif_core.dic
dictionary named 'cif_core.dic' version 2.4.1 from 2010-06-29.

Automatic conversion script
Id: cif_fix_values 1715 2011-07-08 13:25:40Z adriana 
;
_cod_original_cell_volume 3492.6(12)
_cod_original_sg_symbol_H-M P-1
_cod_database_code 4073981

loop_
_symmetry_equiv_pos_as_xyz
'x, y, z'
'-x, -y, -z'

loop_
_atom_site_label
_atom_site_type_symbol
_atom_site_fract_x
_atom_site_fract_y
_atom_site_fract_z
_atom_site_U_iso_or_equiv
_atom_site_adp_type
_atom_site_occupancy
_atom_site_symmetry_multiplicity
_atom_site_calc_flag
_atom_site_refinement_flags
Ru1 Ru 0.07334(5) 0.62913(3) 0.326211(19) 0.02795(13) Uani 1 1 d .
Ru2 Ru 0.51300(5) 0.35121(3) 0.190673(19) 0.02963(14) Uani 1 1 d .
H2RU H 0.661(5) 0.352(3) 0.216(2) 0.049(16) Uiso 1 1 d .
P1 P 0.03421(16) 0.70036(10) 0.40866(6) 0.0279(4) Uani 1 1 d .
P2 P 0.15746(15) 0.75637(10) 0.29171(6) 0.0275(4) Uani 1 1 d .
P3 P 0.55017(16) 0.30040(10) 0.10345(6) 0.0306(4) Uani 1 1 d .
P4 P 0.44719(15) 0.21324(10) 0.21689(6) 0.0266(4) Uani 1 1 d .
N1 N -0.0235(5) 0.4942(3) 0.34358(18) 0.0333(12) Uani 1 1 d .
H1A H -0.1162 0.4861 0.3331 0.040 Uiso 1 1 calc R
N2 N 0.0841(4) 0.5404(3) 0.24861(17) 0.0277(11) Uani 1 1 d .
H2C H 0.1711 0.5333 0.2536 0.033 Uiso 1 1 calc R
N3 N 0.5944(5) 0.4948(3) 0.1814(2) 0.0447(14) Uani 1 1 d .
H3C H 0.6880 0.5054 0.1872 0.054 Uiso 1 1 calc R
N4 N 0.5032(4) 0.4244(3) 0.27326(17) 0.0254(11) Uani 1 1 d .
H4C H 0.4155 0.4299 0.2705 0.030 Uiso 1 1 calc R
B1 B 0.3407(9) 0.5863(7) 0.3525(4) 0.045(2) Uani 1 1 d .
H4B H 0.437(6) 0.639(4) 0.380(2) 0.048(17) Uiso 1 1 d .
H3B H 0.350(7) 0.574(5) 0.307(3) 0.10(3) Uiso 1 1 d .
H1B H 0.251(6) 0.613(4) 0.359(2) 0.046(16) Uiso 1 1 d .
H2B H 0.316(9) 0.523(6) 0.358(4) 0.14(4) Uiso 1 1 d .
B2 B 0.2355(8) 0.3749(6) 0.1788(4) 0.0395(19) Uani 1 1 d .
H5B H 0.335(4) 0.359(3) 0.1642(15) 0.005(11) Uiso 1 1 d .
H8B H 0.142(7) 0.344(4) 0.146(2) 0.066(19) Uiso 1 1 d .
H7B H 0.227(7) 0.358(5) 0.218(3) 0.09(2) Uiso 1 1 d .
H6B H 0.250(7) 0.447(5) 0.181(3) 0.08(2) Uiso 1 1 d .
C1 C -0.1040(6) 0.6217(4) 0.4344(2) 0.0290(13) Uani 1 1 d .
C2 C -0.2045(6) 0.6526(4) 0.4586(2) 0.0378(15) Uani 1 1 d .
H2A H -0.2079 0.7137 0.4595 0.045 Uiso 1 1 calc R
C3 C -0.3004(6) 0.5937(4) 0.4816(2) 0.0408(16) Uani 1 1 d .
H3A H -0.3682 0.6152 0.4968 0.049 Uiso 1 1 calc R
C4 C -0.2952(6) 0.5045(4) 0.4818(2) 0.0436(16) Uani 1 1 d .
H4A H -0.3569 0.4656 0.4983 0.052 Uiso 1 1 calc R
C5 C -0.1967(6) 0.4726(4) 0.4570(2) 0.0371(15) Uani 1 1 d .
H5A H -0.1948 0.4113 0.4564 0.044 Uiso 1 1 calc R
C6 C -0.0998(6) 0.5293(4) 0.4329(2) 0.0305(14) Uani 1 1 d .
C7 C -0.0029(6) 0.4864(4) 0.4042(2) 0.0356(15) Uani 1 1 d .
H7A H 0.0922 0.5185 0.4231 0.043 Uiso 1 1 calc R
H7C H -0.0212 0.4213 0.4066 0.043 Uiso 1 1 calc R
C8 C 0.0060(6) 0.4215(4) 0.3031(2) 0.0369(15) Uani 1 1 d .
H8A H -0.0572 0.3610 0.3017 0.044 Uiso 1 1 calc R
H8C H 0.1001 0.4188 0.3147 0.044 Uiso 1 1 calc R
C9 C -0.0123(6) 0.4464(4) 0.2451(2) 0.0366(15) Uani 1 1 d .
H9A H 0.0076 0.4001 0.2173 0.044 Uiso 1 1 calc R
H9B H -0.1073 0.4471 0.2331 0.044 Uiso 1 1 calc R
C10 C 0.0631(6) 0.5726(4) 0.1946(2) 0.0352(15) Uani 1 1 d .
H10A H -0.0171 0.5966 0.1920 0.042 Uiso 1 1 calc R
H10B H 0.0452 0.5203 0.1628 0.042 Uiso 1 1 calc R
C11 C 0.1902(6) 0.6485(4) 0.1914(2) 0.0321(14) Uani 1 1 d .
C12 C 0.2514(7) 0.6335(4) 0.1445(2) 0.0405(16) Uani 1 1 d .
H12A H 0.2152 0.5776 0.1176 0.049 Uiso 1 1 calc R
C13 C 0.3656(7) 0.6999(5) 0.1366(3) 0.0463(18) Uani 1 1 d .
H13A H 0.4028 0.6900 0.1041 0.056 Uiso 1 1 calc R
C14 C 0.4226(6) 0.7806(5) 0.1778(3) 0.0421(16) Uani 1 1 d .
H14A H 0.5000 0.8253 0.1737 0.051 Uiso 1 1 calc R
C15 C 0.3644(6) 0.7949(4) 0.2253(2) 0.0361(15) Uani 1 1 d .
H15A H 0.4055 0.8489 0.2534 0.043 Uiso 1 1 calc R
C16 C 0.2466(6) 0.7316(4) 0.2326(2) 0.0316(14) Uani 1 1 d .
C17 C -0.0246(7) 0.8055(4) 0.4099(2) 0.0361(15) Uani 1 1 d .
C18 C -0.1554(7) 0.7993(5) 0.3797(2) 0.0474(18) Uani 1 1 d .
H18A H -0.2140 0.7410 0.3608 0.057 Uiso 1 1 calc R
C19 C -0.1997(9) 0.8781(6) 0.3773(3) 0.067(2) Uani 1 1 d .
H19A H -0.2878 0.8721 0.3571 0.081 Uiso 1 1 calc R
C20 C -0.1149(10) 0.9650(6) 0.4042(3) 0.068(2) Uani 1 1 d .
H20A H -0.1455 1.0178 0.4031 0.082 Uiso 1 1 calc R
C21 C 0.0167(9) 0.9731(5) 0.4330(3) 0.061(2) Uani 1 1 d .
H21A H 0.0761 1.0320 0.4502 0.073 Uiso 1 1 calc R
C22 C 0.0615(7) 0.8936(4) 0.4366(2) 0.0425(17) Uani 1 1 d .
H22A H 0.1494 0.8999 0.4570 0.051 Uiso 1 1 calc R
C23 C 0.1638(6) 0.7345(4) 0.4761(2) 0.0313(14) Uani 1 1 d .
C24 C 0.1283(7) 0.7633(4) 0.5282(2) 0.0381(15) Uani 1 1 d .
H24A H 0.0397 0.7695 0.5288 0.046 Uiso 1 1 calc R
C25 C 0.2221(7) 0.7828(4) 0.5787(2) 0.0447(17) Uani 1 1 d .
H25A H 0.1961 0.8009 0.6130 0.054 Uiso 1 1 calc R
C26 C 0.3553(7) 0.7754(4) 0.5786(2) 0.0401(16) Uani 1 1 d .
H26A H 0.4184 0.7881 0.6127 0.048 Uiso 1 1 calc R
C27 C 0.3934(6) 0.7491(4) 0.5275(2) 0.0379(15) Uani 1 1 d .
H27A H 0.4831 0.7452 0.5271 0.045 Uiso 1 1 calc R
C28 C 0.2989(6) 0.7286(4) 0.4769(2) 0.0328(14) Uani 1 1 d .
H28A H 0.3257 0.7105 0.4428 0.039 Uiso 1 1 calc R
C29 C 0.0397(6) 0.8115(4) 0.2537(2) 0.0299(14) Uani 1 1 d .
C30 C -0.1014(6) 0.7844(4) 0.2533(2) 0.0386(15) Uani 1 1 d .
H30A H -0.1370 0.7357 0.2707 0.046 Uiso 1 1 calc R
C31 C -0.1903(6) 0.8280(4) 0.2277(3) 0.0462(17) Uani 1 1 d .
H31A H -0.2845 0.8089 0.2282 0.055 Uiso 1 1 calc R
C32 C -0.1393(7) 0.8999(4) 0.2014(2) 0.0382(16) Uani 1 1 d .
H32A H -0.1984 0.9307 0.1852 0.046 Uiso 1 1 calc R
C33 C -0.0010(7) 0.9257(4) 0.1993(2) 0.0410(16) Uani 1 1 d .
H33A H 0.0329 0.9724 0.1802 0.049 Uiso 1 1 calc R
C34 C 0.0883(6) 0.8828(4) 0.2254(2) 0.0382(15) Uani 1 1 d .
H34A H 0.1820 0.9016 0.2241 0.046 Uiso 1 1 calc R
C35 C 0.2864(6) 0.8573(4) 0.3399(2) 0.0302(14) Uani 1 1 d .
C36 C 0.2706(6) 0.9461(4) 0.3524(2) 0.0369(15) Uani 1 1 d .
H36A H 0.1950 0.9591 0.3322 0.044 Uiso 1 1 calc R
C37 C 0.3646(6) 1.0160(4) 0.3941(2) 0.0417(16) Uani 1 1 d .
H37A H 0.3530 1.0756 0.4010 0.050 Uiso 1 1 calc R
C38 C 0.4748(6) 0.9979(4) 0.4253(2) 0.0414(16) Uani 1 1 d .
H38A H 0.5370 1.0447 0.4539 0.050 Uiso 1 1 calc R
C39 C 0.4928(6) 0.9105(4) 0.4142(2) 0.0407(16) Uani 1 1 d .
H39A H 0.5673 0.8978 0.4354 0.049 Uiso 1 1 calc R
C40 C 0.3997(6) 0.8404(4) 0.3714(2) 0.0351(15) Uani 1 1 d .
H40A H 0.4136 0.7815 0.3637 0.042 Uiso 1 1 calc R
C41 C 0.6599(6) 0.3945(4) 0.0757(2) 0.0363(15) Uani 1 1 d .
C42 C 0.7478(6) 0.3749(4) 0.0389(2) 0.0423(16) Uani 1 1 d .
H42A H 0.7576 0.3149 0.0314 0.051 Uiso 1 1 calc R
C43 C 0.8204(7) 0.4415(5) 0.0135(3) 0.0559(19) Uani 1 1 d .
H43A H 0.8793 0.4265 -0.0101 0.067 Uiso 1 1 calc R
C44 C 0.8051(8) 0.5294(5) 0.0233(3) 0.075(3) Uani 1 1 d .
H44A H 0.8517 0.5746 0.0058 0.090 Uiso 1 1 calc R
C45 C 0.7200(8) 0.5499(5) 0.0593(3) 0.078(3) Uani 1 1 d .
H45A H 0.7109 0.6102 0.0660 0.094 Uiso 1 1 calc R
C46 C 0.6457(7) 0.4847(5) 0.0864(3) 0.0514(18) Uani 1 1 d .
C47 C 0.5553(7) 0.5150(4) 0.1254(3) 0.0513(18) Uani 1 1 d .
H47A H 0.5663 0.5814 0.1292 0.062 Uiso 1 1 calc R
H47B H 0.4587 0.4819 0.1094 0.062 Uiso 1 1 calc R
C48 C 0.5696(7) 0.5576(4) 0.2294(3) 0.0477(17) Uani 1 1 d .
H48A H 0.4745 0.5605 0.2219 0.057 Uiso 1 1 calc R
H48B H 0.6306 0.6201 0.2341 0.057 Uiso 1 1 calc R
C49 C 0.5966(6) 0.5213(4) 0.2830(3) 0.0395(16) Uani 1 1 d .
H49A H 0.6927 0.5211 0.2916 0.047 Uiso 1 1 calc R
H49B H 0.5780 0.5611 0.3148 0.047 Uiso 1 1 calc R
C50 C 0.5273(6) 0.3813(4) 0.3225(2) 0.0381(15) Uani 1 1 d .
H50A H 0.5455 0.4276 0.3575 0.046 Uiso 1 1 calc R
H50B H 0.6078 0.3580 0.3214 0.046 Uiso 1 1 calc R
C51 C 0.4019(6) 0.3018(4) 0.3211(2) 0.0318(14) Uani 1 1 d .
C52 C 0.3290(7) 0.3079(4) 0.3654(2) 0.0406(16) Uani 1 1 d .
H52A H 0.3598 0.3605 0.3949 0.049 Uiso 1 1 calc R
C53 C 0.2113(7) 0.2376(5) 0.3667(3) 0.0457(17) Uani 1 1 d .
H53A H 0.1644 0.2432 0.3967 0.055 Uiso 1 1 calc R
C54 C 0.1660(6) 0.1599(4) 0.3231(2) 0.0395(16) Uani 1 1 d .
H54A H 0.0892 0.1117 0.3240 0.047 Uiso 1 1 calc R
C55 C 0.2345(6) 0.1528(4) 0.2778(2) 0.0364(15) Uani 1 1 d .
H55A H 0.2005 0.1009 0.2479 0.044 Uiso 1 1 calc R
C56 C 0.3534(6) 0.2222(4) 0.2763(2) 0.0304(14) Uani 1 1 d .
C57 C 0.6394(6) 0.2092(4) 0.0949(2) 0.0341(15) Uani 1 1 d .
C58 C 0.5666(6) 0.1166(4) 0.0732(2) 0.0367(15) Uani 1 1 d .
H58A H 0.4713 0.1008 0.0602 0.044 Uiso 1 1 calc R
C59 C 0.6333(7) 0.0463(4) 0.0705(3) 0.0464(17) Uani 1 1 d .
H59A H 0.5827 -0.0157 0.0559 0.056 Uiso 1 1 calc R
C60 C 0.7743(7) 0.0693(5) 0.0896(3) 0.0474(17) Uani 1 1 d .
H60A H 0.8193 0.0227 0.0874 0.057 Uiso 1 1 calc R
C61 C 0.8496(6) 0.1615(4) 0.1120(2) 0.0422(16) Uani 1 1 d .
H61A H 0.9449 0.1769 0.1250 0.051 Uiso 1 1 calc R
C62 C 0.7827(7) 0.2305(4) 0.1151(2) 0.0404(16) Uani 1 1 d .
H62A H 0.8335 0.2922 0.1307 0.048 Uiso 1 1 calc R
C63 C 0.4092(6) 0.2583(4) 0.0396(2) 0.0307(14) Uani 1 1 d .
C64 C 0.4303(6) 0.2217(4) -0.0138(2) 0.0385(15) Uani 1 1 d .
H64A H 0.5177 0.2166 -0.0180 0.046 Uiso 1 1 calc R
C65 C 0.3236(7) 0.1931(4) -0.0608(3) 0.0437(17) Uani 1 1 d .
H65A H 0.3394 0.1677 -0.0959 0.052 Uiso 1 1 calc R
C66 C 0.1933(7) 0.2018(4) -0.0561(3) 0.0428(16) Uani 1 1 d .
H66A H 0.1217 0.1828 -0.0879 0.051 Uiso 1 1 calc R
C67 C 0.1713(7) 0.2385(4) -0.0043(3) 0.0422(16) Uani 1 1 d .
H67A H 0.0837 0.2441 -0.0008 0.051 Uiso 1 1 calc R
C68 C 0.2780(6) 0.2679(4) 0.0437(2) 0.0366(15) Uani 1 1 d .
H68A H 0.2616 0.2940 0.0786 0.044 Uiso 1 1 calc R
C69 C 0.3309(6) 0.1106(4) 0.1639(2) 0.0286(13) Uani 1 1 d .
C70 C 0.3572(6) 0.0239(4) 0.1516(2) 0.0346(15) Uani 1 1 d .
H70A H 0.4310 0.0126 0.1741 0.042 Uiso 1 1 calc R
C71 C 0.2747(6) -0.0454(4) 0.1063(2) 0.0404(16) Uani 1 1 d .
H71A H 0.2932 -0.1029 0.0987 0.048 Uiso 1 1 calc R
C72 C 0.1652(6) -0.0298(4) 0.0722(2) 0.0378(15) Uani 1 1 d .
H72A H 0.1105 -0.0761 0.0416 0.045 Uiso 1 1 calc R
C73 C 0.1378(6) 0.0546(4) 0.0840(2) 0.0418(16) Uani 1 1 d .
H73A H 0.0639 0.0652 0.0613 0.050 Uiso 1 1 calc R
C74 C 0.2188(6) 0.1246(4) 0.1296(2) 0.0342(14) Uani 1 1 d .
H74A H 0.1981 0.1813 0.1372 0.041 Uiso 1 1 calc R
C75 C 0.5769(6) 0.1600(4) 0.2483(2) 0.0250(13) Uani 1 1 d .
C76 C 0.5398(6) 0.0884(4) 0.2779(2) 0.0309(14) Uani 1 1 d .
H76A H 0.4506 0.0718 0.2853 0.037 Uiso 1 1 calc R
C77 C 0.6334(6) 0.0421(4) 0.2964(2) 0.0353(15) Uani 1 1 d .
H77A H 0.6075 -0.0049 0.3163 0.042 Uiso 1 1 calc R
C78 C 0.7654(6) 0.0661(4) 0.2851(2) 0.0373(15) Uani 1 1 d .
H78A H 0.8278 0.0342 0.2970 0.045 Uiso 1 1 calc R
C79 C 0.8063(6) 0.1369(4) 0.2565(2) 0.0379(15) Uani 1 1 d .
H79A H 0.8956 0.1529 0.2491 0.045 Uiso 1 1 calc R
C80 C 0.7113(6) 0.1838(4) 0.2388(2) 0.0321(14) Uani 1 1 d .
H80A H 0.7389 0.2323 0.2203 0.038 Uiso 1 1 calc R
H1RU H -0.078(4) 0.635(2) 0.3010(14) 0.001(10) Uiso 1 1 d .

loop_
_atom_site_aniso_label
_atom_site_aniso_U_11
_atom_site_aniso_U_22
_atom_site_aniso_U_33
_atom_site_aniso_U_23
_atom_site_aniso_U_13
_atom_site_aniso_U_12
Ru1 0.0260(3) 0.0259(3) 0.0322(3) 0.0068(2) 0.0069(2) 0.0067(2)
Ru2 0.0273(3) 0.0221(3) 0.0376(3) 0.0044(2) 0.0070(2) 0.0046(2)
P1 0.0291(9) 0.0253(9) 0.0303(8) 0.0077(7) 0.0089(7) 0.0066(7)
P2 0.0241(9) 0.0258(9) 0.0314(8) 0.0080(7) 0.0060(7) 0.0033(7)
P3 0.0288(9) 0.0255(9) 0.0364(9) 0.0060(7) 0.0093(7) 0.0042(7)
P4 0.0238(9) 0.0243(9) 0.0301(8) 0.0052(7) 0.0056(7) 0.0037(7)
N1 0.039(3) 0.022(3) 0.039(3) 0.006(2) 0.013(2) 0.006(2)
N2 0.016(3) 0.034(3) 0.030(3) -0.003(2) 0.002(2) 0.009(2)
N3 0.052(4) 0.022(3) 0.062(4) 0.011(3) 0.017(3) 0.010(3)
N4 0.017(3) 0.021(3) 0.034(3) 0.000(2) 0.004(2) 0.002(2)
B1 0.033(5) 0.042(5) 0.054(5) -0.011(4) 0.003(4) 0.017(4)
B2 0.026(4) 0.040(5) 0.048(5) -0.005(4) 0.005(4) 0.010(4)
C1 0.028(3) 0.028(3) 0.026(3) 0.004(3) 0.001(3) 0.004(3)
C2 0.045(4) 0.030(4) 0.039(4) 0.007(3) 0.011(3) 0.013(3)
C3 0.037(4) 0.045(4) 0.040(4) 0.009(3) 0.013(3) 0.007(3)
C4 0.041(4) 0.043(4) 0.040(4) 0.011(3) 0.016(3) -0.006(3)
C5 0.037(4) 0.029(4) 0.044(4) 0.010(3) 0.006(3) 0.006(3)
C6 0.030(4) 0.032(4) 0.029(3) 0.012(3) 0.006(3) 0.005(3)
C7 0.045(4) 0.024(3) 0.036(3) 0.011(3) 0.002(3) 0.007(3)
C8 0.033(4) 0.026(3) 0.048(4) 0.005(3) 0.007(3) 0.004(3)
C9 0.028(4) 0.027(4) 0.045(4) -0.003(3) 0.001(3) -0.002(3)
C10 0.024(3) 0.045(4) 0.028(3) -0.002(3) 0.003(3) 0.002(3)
C11 0.023(3) 0.048(4) 0.030(3) 0.017(3) 0.007(3) 0.011(3)
C12 0.046(4) 0.047(4) 0.034(3) 0.011(3) 0.011(3) 0.020(4)
C13 0.050(5) 0.067(5) 0.038(4) 0.027(4) 0.022(3) 0.028(4)
C14 0.029(4) 0.052(5) 0.054(4) 0.026(4) 0.014(3) 0.014(3)
C15 0.029(4) 0.046(4) 0.036(3) 0.014(3) 0.006(3) 0.011(3)
C16 0.028(4) 0.036(4) 0.031(3) 0.011(3) 0.006(3) 0.007(3)
C17 0.043(4) 0.042(4) 0.031(3) 0.010(3) 0.014(3) 0.020(3)
C18 0.065(5) 0.043(4) 0.042(4) 0.007(3) 0.019(4) 0.027(4)
C19 0.091(7) 0.085(6) 0.053(5) 0.026(5) 0.022(4) 0.062(6)
C20 0.122(8) 0.057(6) 0.060(5) 0.033(4) 0.042(5) 0.059(6)
C21 0.108(7) 0.032(4) 0.052(4) 0.010(3) 0.033(5) 0.027(5)
C22 0.065(5) 0.034(4) 0.040(4) 0.015(3) 0.023(3) 0.020(4)
C23 0.039(4) 0.022(3) 0.030(3) 0.008(3) 0.008(3) 0.003(3)
C24 0.046(4) 0.030(4) 0.037(4) 0.004(3) 0.008(3) 0.011(3)
C25 0.061(5) 0.036(4) 0.032(4) 0.002(3) 0.011(3) 0.006(4)
C26 0.045(4) 0.028(4) 0.031(4) 0.000(3) -0.013(3) -0.004(3)
C27 0.034(4) 0.027(4) 0.043(4) 0.005(3) -0.002(3) -0.003(3)
C28 0.038(4) 0.024(3) 0.034(3) 0.003(3) 0.010(3) 0.004(3)
C29 0.032(4) 0.024(3) 0.031(3) 0.006(3) 0.005(3) 0.004(3)
C30 0.034(4) 0.044(4) 0.041(4) 0.015(3) 0.013(3) 0.009(3)
C31 0.030(4) 0.055(5) 0.057(4) 0.026(4) 0.008(3) 0.009(3)
C32 0.037(4) 0.041(4) 0.035(3) 0.011(3) -0.001(3) 0.012(3)
C33 0.053(5) 0.032(4) 0.032(3) 0.009(3) -0.001(3) 0.004(3)
C34 0.031(4) 0.036(4) 0.041(4) 0.010(3) 0.006(3) -0.004(3)
C35 0.021(3) 0.036(4) 0.032(3) 0.014(3) 0.006(3) 0.000(3)
C36 0.035(4) 0.036(4) 0.036(4) 0.010(3) -0.001(3) 0.007(3)
C37 0.047(4) 0.033(4) 0.038(4) 0.003(3) 0.008(3) 0.002(3)
C38 0.036(4) 0.038(4) 0.040(4) 0.012(3) 0.004(3) -0.009(3)
C39 0.027(4) 0.045(4) 0.045(4) 0.018(3) -0.003(3) 0.000(3)
C40 0.035(4) 0.032(4) 0.034(3) 0.009(3) 0.005(3) 0.002(3)
C41 0.032(4) 0.032(4) 0.045(4) 0.018(3) 0.010(3) 0.000(3)
C42 0.044(4) 0.036(4) 0.048(4) 0.014(3) 0.019(3) 0.006(3)
C43 0.057(5) 0.047(5) 0.076(5) 0.026(4) 0.039(4) 0.012(4)
C44 0.086(6) 0.051(5) 0.122(7) 0.050(5) 0.077(6) 0.027(5)
C45 0.098(7) 0.039(5) 0.131(7) 0.051(5) 0.074(6) 0.029(5)
C46 0.050(5) 0.044(4) 0.071(5) 0.025(4) 0.028(4) 0.015(4)
C47 0.060(5) 0.033(4) 0.070(5) 0.024(4) 0.022(4) 0.016(4)
C48 0.041(4) 0.025(4) 0.072(5) 0.006(3) 0.014(4) 0.002(3)
C49 0.023(3) 0.029(4) 0.058(4) -0.001(3) 0.008(3) -0.001(3)
C50 0.037(4) 0.038(4) 0.031(3) -0.005(3) 0.001(3) 0.004(3)
C51 0.035(4) 0.031(4) 0.029(3) 0.010(3) 0.006(3) 0.007(3)
C52 0.048(4) 0.046(4) 0.032(3) 0.010(3) 0.009(3) 0.018(4)
C53 0.042(4) 0.065(5) 0.044(4) 0.020(4) 0.029(3) 0.023(4)
C54 0.027(4) 0.052(4) 0.045(4) 0.021(3) 0.013(3) 0.011(3)
C55 0.026(4) 0.041(4) 0.038(3) 0.008(3) 0.002(3) 0.006(3)
C56 0.024(3) 0.031(4) 0.035(3) 0.010(3) -0.001(3) 0.008(3)
C57 0.040(4) 0.032(4) 0.031(3) 0.002(3) 0.013(3) 0.012(3)
C58 0.033(4) 0.034(4) 0.042(4) 0.005(3) 0.010(3) 0.009(3)
C59 0.044(4) 0.028(4) 0.062(4) 0.004(3) 0.011(4) 0.005(3)
C60 0.055(5) 0.042(4) 0.056(4) 0.013(4) 0.022(4) 0.026(4)
C61 0.033(4) 0.044(4) 0.053(4) 0.010(3) 0.013(3) 0.015(3)
C62 0.044(4) 0.033(4) 0.041(4) 0.004(3) 0.008(3) 0.010(3)
C63 0.036(4) 0.025(3) 0.033(3) 0.010(3) 0.011(3) 0.005(3)
C64 0.039(4) 0.043(4) 0.036(4) 0.009(3) 0.013(3) 0.012(3)
C65 0.059(5) 0.033(4) 0.035(4) 0.004(3) 0.010(4) 0.008(4)
C66 0.041(4) 0.039(4) 0.042(4) 0.006(3) 0.005(3) 0.003(3)
C67 0.040(4) 0.042(4) 0.047(4) 0.016(3) 0.011(3) 0.009(3)
C68 0.040(4) 0.035(4) 0.034(3) 0.011(3) 0.008(3) 0.007(3)
C69 0.025(3) 0.025(3) 0.034(3) 0.009(3) 0.007(3) 0.000(3)
C70 0.034(4) 0.025(3) 0.040(4) 0.006(3) 0.000(3) 0.005(3)
C71 0.049(4) 0.030(4) 0.040(4) 0.005(3) 0.009(3) 0.009(3)
C72 0.034(4) 0.034(4) 0.035(3) 0.005(3) 0.001(3) -0.005(3)
C73 0.029(4) 0.038(4) 0.049(4) 0.009(3) -0.003(3) -0.001(3)
C74 0.028(4) 0.033(4) 0.042(4) 0.010(3) 0.009(3) 0.005(3)
C75 0.023(3) 0.025(3) 0.025(3) 0.006(3) 0.000(3) 0.006(3)
C76 0.017(3) 0.035(4) 0.035(3) 0.005(3) 0.002(3) 0.001(3)
C77 0.042(4) 0.031(4) 0.033(3) 0.012(3) 0.005(3) 0.008(3)
C78 0.043(4) 0.043(4) 0.031(3) 0.006(3) 0.003(3) 0.024(3)
C79 0.028(4) 0.044(4) 0.046(4) 0.017(3) 0.011(3) 0.012(3)
C80 0.032(4) 0.030(4) 0.038(3) 0.013(3) 0.008(3) 0.010(3)

loop_
_atom_type_symbol
_atom_type_description
_atom_type_scat_dispersion_real
_atom_type_scat_dispersion_imag
_atom_type_scat_source
C C 0.0033 0.0016 'International Tables Vol C Tables 4.2.6.8 and 6.1.1.4'
H H 0.0000 0.0000 'International Tables Vol C Tables 4.2.6.8 and 6.1.1.4'
B B 0.0013 0.0007 'International Tables Vol C Tables 4.2.6.8 and 6.1.1.4'
N N 0.0061 0.0033 'International Tables Vol C Tables 4.2.6.8 and 6.1.1.4'
P P 0.1023 0.0942 'International Tables Vol C Tables 4.2.6.8 and 6.1.1.4'
Ru Ru -1.2594 0.8363 'International Tables Vol C Tables 4.2.6.8 and 6.1.1.4'

loop_
_geom_angle_atom_site_label_1
_geom_angle_atom_site_label_2
_geom_angle_atom_site_label_3
_geom_angle
N2 Ru1 N1 80.90(17)
N2 Ru1 P2 90.16(13)
N1 Ru1 P2 169.68(12)
N2 Ru1 P1 170.23(13)
N1 Ru1 P1 89.85(12)
P2 Ru1 P1 98.75(6)
N4 Ru2 N3 80.59(17)
N4 Ru2 P3 169.26(12)
N3 Ru2 P3 89.12(14)
N4 Ru2 P4 90.61(12)
N3 Ru2 P4 169.67(14)
P3 Ru2 P4 99.33(6)
C17 P1 C23 101.3(3)
C17 P1 C1 102.7(3)
C23 P1 C1 96.4(2)
C17 P1 Ru1 118.69(18)
C23 P1 Ru1 122.7(2)
C1 P1 Ru1 111.33(18)
C35 P2 C16 102.5(3)
C35 P2 C29 102.5(3)
C16 P2 C29 96.2(2)
C35 P2 Ru1 118.52(18)
C16 P2 Ru1 112.62(19)
C29 P2 Ru1 120.9(2)
C57 P3 C63 101.3(3)
C57 P3 C41 102.4(3)
C63 P3 C41 96.1(2)
C57 P3 Ru2 117.95(18)
C63 P3 Ru2 122.49(19)
C41 P3 Ru2 112.9(2)
C56 P4 C75 98.5(2)
C56 P4 C69 103.5(3)
C75 P4 C69 100.2(2)
C56 P4 Ru2 111.31(18)
C75 P4 Ru2 120.98(19)
C69 P4 Ru2 119.18(17)
C8 N1 C7 116.5(4)
C8 N1 Ru1 108.3(3)
C7 N1 Ru1 116.5(3)
C10 N2 C9 111.8(4)
C10 N2 Ru1 118.7(3)
C9 N2 Ru1 107.0(3)
C47 N3 C48 114.9(5)
C47 N3 Ru2 116.9(4)
C48 N3 Ru2 108.2(4)
C50 N4 C49 111.8(4)
C50 N4 Ru2 118.4(3)
C49 N4 Ru2 107.6(3)
C2 C1 C6 119.1(5)
C2 C1 P1 122.5(4)
C6 C1 P1 118.1(4)
C1 C2 C3 121.2(6)
C4 C3 C2 120.2(6)
C3 C4 C5 119.0(6)
C4 C5 C6 122.4(6)
C5 C6 C1 118.0(5)
C5 C6 C7 118.2(5)
C1 C6 C7 123.7(5)
N1 C7 C6 109.1(4)
N1 C8 C9 107.6(4)
N2 C9 C8 109.1(4)
N2 C10 C11 110.6(4)
C12 C11 C16 119.3(6)
C12 C11 C10 117.1(6)
C16 C11 C10 123.6(5)
C11 C12 C13 121.6(6)
C14 C13 C12 118.8(6)
C13 C14 C15 119.8(6)
C14 C15 C16 122.2(6)
C15 C16 C11 118.2(5)
C15 C16 P2 122.3(5)
C11 C16 P2 119.5(4)
C22 C17 C18 117.9(6)
C22 C17 P1 121.9(5)
C18 C17 P1 120.0(5)
C19 C18 C17 121.4(7)
C20 C19 C18 120.5(7)
C19 C20 C21 119.2(7)
C20 C21 C22 120.7(7)
C17 C22 C21 120.3(7)
C28 C23 C24 117.7(5)
C28 C23 P1 121.1(4)
C24 C23 P1 121.1(5)
C25 C24 C23 121.1(6)
C24 C25 C26 120.3(6)
C27 C26 C25 119.5(5)
C26 C27 C28 120.2(6)
C27 C28 C23 121.2(5)
C30 C29 C34 117.4(5)
C30 C29 P2 120.6(4)
C34 C29 P2 122.0(5)
C31 C30 C29 121.5(6)
C32 C31 C30 120.0(6)
C33 C32 C31 119.7(6)
C32 C33 C34 120.4(6)
C33 C34 C29 120.9(6)
C36 C35 C40 117.5(5)
C36 C35 P2 124.7(4)
C40 C35 P2 117.3(4)
C37 C36 C35 121.4(5)
C38 C37 C36 120.4(6)
C39 C38 C37 119.5(6)
C38 C39 C40 120.2(6)
C35 C40 C39 121.0(6)
C46 C41 C42 118.1(6)
C46 C41 P3 120.3(5)
C42 C41 P3 121.2(5)
C43 C42 C41 122.4(6)
C44 C43 C42 119.6(6)
C43 C44 C45 118.9(7)
C44 C45 C46 123.4(7)
C41 C46 C45 117.7(6)
C41 C46 C47 123.4(6)
C45 C46 C47 119.0(6)
N3 C47 C46 109.5(5)
N3 C48 C49 109.1(5)
N4 C49 C48 107.9(5)
N4 C50 C51 109.9(4)
C52 C51 C56 118.4(6)
C52 C51 C50 118.8(5)
C56 C51 C50 122.7(5)
C53 C52 C51 122.0(6)
C54 C53 C52 118.9(6)
C53 C54 C55 120.3(6)
C54 C55 C56 121.3(6)
C55 C56 C51 118.9(5)
C55 C56 P4 121.9(4)
C51 C56 P4 119.1(4)
C58 C57 C62 117.9(5)
C58 C57 P3 121.3(5)
C62 C57 P3 120.6(5)
C57 C58 C59 121.3(6)
C60 C59 C58 119.6(6)
C59 C60 C61 120.3(6)
C62 C61 C60 119.8(6)
C61 C62 C57 121.1(6)
C64 C63 C68 117.8(5)
C64 C63 P3 122.7(5)
C68 C63 P3 119.4(4)
C65 C64 C63 121.1(6)
C64 C65 C66 120.7(6)
C67 C66 C65 119.1(6)
C66 C67 C68 121.0(6)
C63 C68 C67 120.3(5)
C74 C69 C70 118.0(5)
C74 C69 P4 117.2(4)
C70 C69 P4 124.4(4)
C71 C70 C69 120.7(5)
C72 C71 C70 120.5(6)
C73 C72 C71 119.4(5)
C72 C73 C74 121.0(6)
C73 C74 C69 120.5(5)
C80 C75 C76 117.8(5)
C80 C75 P4 120.8(4)
C76 C75 P4 121.2(4)
C77 C76 C75 121.2(5)
C78 C77 C76 119.5(5)
C77 C78 C79 121.1(5)
C78 C79 C80 118.7(6)
C75 C80 C79 121.7(5)

loop_
_geom_bond_atom_site_label_1
_geom_bond_atom_site_label_2
_geom_bond_distance
Ru1 N2 2.158(4)
Ru1 N1 2.170(4)
Ru1 P2 2.2483(17)
Ru1 P1 2.2489(16)
Ru2 N4 2.152(4)
Ru2 N3 2.183(5)
Ru2 P3 2.2487(16)
Ru2 P4 2.2523(16)
P1 C17 1.832(6)
P1 C23 1.852(6)
P1 C1 1.855(6)
P2 C35 1.836(6)
P2 C16 1.842(6)
P2 C29 1.848(5)
P3 C57 1.833(6)
P3 C63 1.851(6)
P3 C41 1.861(6)
P4 C56 1.846(6)
P4 C75 1.847(5)
P4 C69 1.853(6)
N1 C8 1.469(6)
N1 C7 1.484(6)
N2 C10 1.477(6)
N2 C9 1.492(6)
N3 C47 1.463(7)
N3 C48 1.470(7)
N4 C50 1.471(6)
N4 C49 1.493(6)
C1 C2 1.391(7)
C1 C6 1.405(7)
C2 C3 1.394(8)
C3 C4 1.365(8)
C4 C5 1.385(8)
C5 C6 1.399(7)
C6 C7 1.499(7)
C8 C9 1.514(7)
C10 C11 1.519(7)
C11 C12 1.390(7)
C11 C16 1.400(7)
C12 C13 1.391(8)
C13 C14 1.378(8)
C14 C15 1.381(8)
C15 C16 1.387(7)
C17 C22 1.386(8)
C17 C18 1.394(8)
C18 C19 1.383(8)
C19 C20 1.371(10)
C20 C21 1.380(10)
C21 C22 1.402(8)
C23 C28 1.395(7)
C23 C24 1.396(7)
C24 C25 1.377(7)
C25 C26 1.386(8)
C26 C27 1.378(8)
C27 C28 1.380(7)
C29 C30 1.387(7)
C29 C34 1.400(7)
C30 C31 1.382(7)
C31 C32 1.380(8)
C32 C33 1.372(8)
C33 C34 1.382(8)
C35 C36 1.383(7)
C35 C40 1.388(7)
C36 C37 1.382(7)
C37 C38 1.371(8)
C38 C39 1.369(8)
C39 C40 1.394(7)
C41 C46 1.394(8)
C41 C42 1.400(8)
C42 C43 1.381(8)
C43 C44 1.363(8)
C44 C45 1.369(9)
C45 C46 1.401(8)
C46 C47 1.507(8)
C48 C49 1.509(8)
C50 C51 1.509(7)
C51 C52 1.396(7)
C51 C56 1.409(7)
C52 C53 1.396(8)
C53 C54 1.374(8)
C54 C55 1.388(7)
C55 C56 1.396(7)
C57 C58 1.381(7)
C57 C62 1.403(8)
C58 C59 1.395(7)
C59 C60 1.375(8)
C60 C61 1.385(8)
C61 C62 1.379(7)
C63 C64 1.391(7)
C63 C68 1.393(7)
C64 C65 1.378(7)
C65 C66 1.382(8)
C66 C67 1.362(8)
C67 C68 1.395(7)
C69 C74 1.392(7)
C69 C70 1.397(7)
C70 C71 1.385(7)
C71 C72 1.381(7)
C72 C73 1.367(8)
C73 C74 1.388(7)
C75 C80 1.386(7)
C75 C76 1.402(7)
C76 C77 1.383(7)
C77 C78 1.380(8)
C78 C79 1.382(7)
C79 C80 1.394(7)
